data_4337483
loop_
_publ_author_name
'L\"u, Minfeng'
'Aliev, Almaz'
'Olchowka, Jacob'
'Colmont, Marie'
'Huv\'e, Marielle'
'Wickleder, Claudia'
'Mentr\'e, Olivier'

_publ_section_title
;
 Multidimensional open-frameworks: combinations of one-dimensional
 channels and two-dimensional layers in novel BI/M oxo-chlorides.
;
_journal_issue 1
_journal_name_full 'Inorganic chemistry'
_journal_page_first 528
_journal_page_last 536
_journal_paper_doi 10.1021/ic402578m
_journal_volume 53
_journal_year 2014
_chemical_formula_sum 'Bi17 Cl9 O22 Pb'
_chemical_formula_weight 4430.9
_space_group_IT_number 12
_symmetry_cell_setting monoclinic
_symmetry_Int_Tables_number 12
_symmetry_space_group_name_Hall '-C 2y'
_symmetry_space_group_name_H-M 'C 1 2/m 1'
_cell_angle_alpha 90
_cell_angle_beta 95.729(3)
_cell_angle_gamma 90
_cell_formula_units_Z 2
_cell_length_a 38.9122(18)
_cell_length_b 3.8850(2)
_cell_length_c 11.6784(6)
_cell_measurement_temperature 293
_cell_volume 1756.65(15)
_diffrn_ambient_temperature 293
_diffrn_measured_fraction_theta_full 0.98
_diffrn_measured_fraction_theta_max 0.98
_diffrn_measurement_device 'four-cycle diffractometer'
_diffrn_measurement_device_type 'Bruker CCD'
_diffrn_radiation_monochromator graphite
_diffrn_radiation_probe x-ray
_diffrn_radiation_source 'X-ray tube'
_diffrn_radiation_type 'Mo K\a'
_diffrn_radiation_wavelength 0.71073
_diffrn_reflns_av_R_equivalents 0.046
_diffrn_reflns_av_sigmaI/netI 0.0462
_diffrn_reflns_limit_h_max 50
_diffrn_reflns_limit_h_min -58
_diffrn_reflns_limit_k_max 5
_diffrn_reflns_limit_k_min -5
_diffrn_reflns_limit_l_max 17
_diffrn_reflns_limit_l_min -17
_diffrn_reflns_number 13533
_diffrn_reflns_theta_full 33.11
_diffrn_reflns_theta_max 33.11
_diffrn_reflns_theta_min 1.75
_exptl_absorpt_coefficient_mu 90.321
_exptl_absorpt_correction_T_max 0.7465
_exptl_absorpt_correction_T_min 0.2900
_exptl_absorpt_correction_type multi-scan
_exptl_absorpt_process_details Bruker
_exptl_crystal_colour green
_exptl_crystal_density_diffrn 8.3742
_exptl_crystal_description transparent
_exptl_crystal_F_000 3644
_exptl_crystal_size_max 0.149
_exptl_crystal_size_mid 0.050
_exptl_crystal_size_min 0.020
_refine_diff_density_max 12.07
_refine_diff_density_min -9.92
_refine_ls_extinction_coef 20(19)
_refine_ls_extinction_method 'B-C type 1 Gaussian isotropic (Becker & Coppens, 1974)'
_refine_ls_goodness_of_fit_gt 2.82
_refine_ls_goodness_of_fit_ref 2.56
_refine_ls_number_constraints 12
_refine_ls_number_parameters 136
_refine_ls_number_reflns 2893
_refine_ls_number_restraints 0
_refine_ls_R_factor_all 0.0720
_refine_ls_R_factor_gt 0.0568
_refine_ls_shift/su_max 0.0419
_refine_ls_shift/su_mean 0.0058
_refine_ls_structure_factor_coef F
_refine_ls_weighting_details w=1/(\s^2^(F)+0.0001F^2^)
_refine_ls_weighting_scheme sigma
_refine_ls_wR_factor_gt 0.0722
_refine_ls_wR_factor_ref 0.0739
_reflns_number_gt 2312
_reflns_number_total 2893
_reflns_threshold_expression I>3\s(I)
_cod_data_source_file ic402578m_si_002.cif
_cod_data_source_block I
_cod_depositor_comments
;
The following automatic conversions were performed:

'_diffrn_radiation_probe' value 'X-ray' changed to 'x-ray' according
to
/usr/data/users/saulius/automatic-downloads/current/ACS/lib/dictionaries/cif_core.dic
dictionary named 'cif_core.dic' version 2.4.2 from 2011-04-26.

Automatic conversion script
Id: cif_fix_values 2281 2013-09-26 08:29:07Z andrius 

The following automatic conversions were performed:

data name '_atom_site_site_symmetry_mutiplicity' was replaced with
'_atom_site_site_symmetry_multiplicity' as specified in the
replacement file 'data/replacement-values/replacement_tags.lst'.

Automatic conversion script
Id: cif_correct_tags 9268 2022-04-12 08:56:07Z antanas 
;
_cod_original_formula_sum 'Bi17 Cl9 O22 Pb1'
_cod_database_code 4337483

loop_
_symmetry_equiv_pos_site_id
_symmetry_equiv_pos_as_xyz
1 x,y,z
2 -x,y,-z
3 -x,-y,-z
4 x,-y,z
5 x+1/2,y+1/2,z
6 -x+1/2,y+1/2,-z
7 -x+1/2,-y+1/2,-z
8 x+1/2,-y+1/2,z

loop_
_atom_site_label
_atom_site_type_symbol
_atom_site_fract_x
_atom_site_fract_y
_atom_site_fract_z
_atom_site_adp_type
_atom_site_U_iso_or_equiv
_atom_site_site_symmetry_multiplicity
_atom_site_occupancy
_atom_site_calc_flag
Bi1 Bi 0.39017(3) 0 0.29732(12) Uani 0.0092(3) 4 1 d
Bi2 Bi 0.45103(3) 0.5 0.48942(12) Uani 0.0130(3) 4 1 d
Bi3 Bi 0.45122(3) -0.5 0.14602(12) Uani 0.0136(3) 4 1 d
Bi4 Bi 0.04939(3) 0 0.18386(13) Uani 0.0161(3) 4 1 d
Bi5 Bi 0.28638(3) 0 0.47059(11) Uani 0.0139(3) 4 1 d
Bi6 Bi 0.28636(3) 0 0.05376(10) Uani 0.0139(3) 4 1 d
Pb7 Pb 0.38304(6) 0 -0.05457(17) Uani 0.0511(7) 4 0.25 d
Bi7 Bi 0.38304(6) 0 -0.05457(17) Uani 0.0511(7) 4 0.75 d
Pb8 Pb 0.38218(6) 0 0.64421(16) Uani 0.0497(6) 4 0.25 d
Bi8 Bi 0.38218(6) 0 0.64421(16) Uani 0.0497(6) 4 0.75 d
Bi9 Bi 0.19476(3) 0 0.23141(15) Uani 0.0492(6) 4 1 d
Cl1 Cl 0.50105(19) 0 0.3337(6) Uani 0.019(2) 4 1 d
Cl2 Cl 0.5 0 0 Uani 0.020(3) 2 1 d
Cl3 Cl 0.85144(18) 0 0.1206(8) Uani 0.019(2) 4 1 d
Cl4 Cl 0.35165(18) -0.5 0.4463(8) Uani 0.019(2) 4 1 d
Cl5 Cl 0.76455(19) 0 0.2541(7) Uani 0.0170(19) 4 1 d
O1 O 0.4208(5) -0.5 0.310(2) Uani 0.009(5) 4 1 d
O2 O 0.2291(5) 0 0.4556(17) Uiso 0.011(4) 4 1 d
O3 O 0.4206(5) 0.5 0.641(2) Uiso 0.013(4) 4 1 d
O4 O 0.4216(5) 0 0.148(2) Uiso 0.007(4) 4 1 d
O5 O 0.4202(5) 0 -0.191(2) Uani 0.009(5) 4 1 d
O6 O 0.2708(5) -0.5 -0.0291(18) Uani 0.014(6) 4 1 d
O7 O 0.4221(5) 0 0.467(2) Uani 0.006(5) 4 1 d
O8 O 0.4211(5) 0.5 -0.024(2) Uiso 0.011(4) 4 1 d
O9 O 0.3153(8) 0 0.649(2) Uani 0.037(10) 4 1 d
O10 O 0.3163(8) 0 -0.1046(19) Uani 0.032(9) 4 1 d
O11 O 0.1350(12) 0 0.210(5) Uiso 0.092(14) 4 1 d

loop_
_atom_site_aniso_label
_atom_site_aniso_type_symbol
_atom_site_aniso_U_11
_atom_site_aniso_U_22
_atom_site_aniso_U_33
_atom_site_aniso_U_12
_atom_site_aniso_U_13
_atom_site_aniso_U_23
Bi1 Bi 0.0102(5) 0.0081(4) 0.0090(4) 0 -0.0007(4) 0
Bi2 Bi 0.0152(5) 0.0125(5) 0.0114(5) 0 0.0016(5) 0
Bi3 Bi 0.0158(5) 0.0126(5) 0.0127(5) 0 0.0029(6) 0
Bi4 Bi 0.0191(6) 0.0156(5) 0.0137(5) 0 0.0017(6) 0
Bi5 Bi 0.0112(5) 0.0103(5) 0.0215(6) 0 0.0077(4) 0
Bi6 Bi 0.0109(5) 0.0099(5) 0.0192(6) 0 -0.0065(4) 0
Pb7 Pb 0.0929(15) 0.0263(8) 0.0434(11) 0 0.0530(11) 0
Bi7 Bi 0.0929(15) 0.0263(8) 0.0434(11) 0 0.0530(11) 0
Pb8 Pb 0.0837(14) 0.0285(8) 0.0300(9) 0 -0.0279(10) 0
Bi8 Bi 0.0837(14) 0.0285(8) 0.0300(9) 0 -0.0279(10) 0
Bi9 Bi 0.0087(6) 0.1139(16) 0.0248(7) 0 0.0004(6) 0
Cl1 Cl 0.017(3) 0.026(4) 0.016(3) 0 0.006(5) 0
Cl2 Cl 0.021(5) 0.020(5) 0.020(5) 0 0.006(6) 0
Cl3 Cl 0.012(3) 0.022(3) 0.020(3) 0 -0.004(3) 0
Cl4 Cl 0.010(3) 0.022(4) 0.025(4) 0 0.002(3) 0
Cl5 Cl 0.018(3) 0.020(3) 0.012(3) 0 -0.001(3) 0
O1 O 0.005(8) 0.006(8) 0.016(9) 0 -0.004(8) 0
O5 O 0.011(9) 0.007(8) 0.011(9) 0 0.002(9) 0
O6 O 0.013(11) 0.015(10) 0.013(10) 0 -0.008(9) 0
O7 O 0.010(9) 0.005(8) 0.005(8) 0 0.003(8) 0
O9 O 0.07(2) 0.027(14) 0.008(11) 0 -0.006(13) 0
O10 O 0.07(2) 0.019(12) 0.006(10) 0 0.013(12) 0

loop_
_atom_type_symbol
_atom_type_scat_dispersion_real
_atom_type_scat_dispersion_imag
_atom_type_scat_source
Bi -4.1077 10.2566 'International Tables Vol C tables 4.2.6.8 and 6.1.1.1'
Cl 0.1484 0.1585 'International Tables Vol C tables 4.2.6.8 and 6.1.1.1'
O 0.0106 0.0060 'International Tables Vol C tables 4.2.6.8 and 6.1.1.1'
Pb -3.3944 10.1111 'International Tables Vol C tables 4.2.6.8 and 6.1.1.1'

loop_
_geom_angle_atom_site_label_1
_geom_angle_atom_site_label_2
_geom_angle_atom_site_label_3
_geom_angle_site_symmetry_1
_geom_angle_site_symmetry_3
_geom_angle
O1 Bi1 O1 . 1_565 117.2(5)
O1 Bi1 O4 . . 74.1(7)
O1 Bi1 O7 . . 72.6(7)
O1 Bi1 O4 1_565 . 74.1(7)
O1 Bi1 O7 1_565 . 72.6(7)
O4 Bi1 O7 . . 113.2(7)
O1 Bi2 O3 1_565 . 117.4(8)
O1 Bi2 O7 1_565 . 71.9(6)
O1 Bi2 O7 1_565 1_565 71.9(6)
O3 Bi2 O7 . . 78.0(6)
O3 Bi2 O7 . 1_565 78.0(6)
O7 Bi2 O7 . 1_565 119.5(6)
O1 Bi3 O4 . 1_545 72.0(6)
O1 Bi3 O4 . . 72.0(6)
O1 Bi3 O8 . 1_545 117.9(8)
O4 Bi3 O4 1_545 . 118.5(6)
O4 Bi3 O8 1_545 1_545 77.5(6)
O4 Bi3 O8 . 1_545 77.5(6)
O3 Bi4 O5 6_546 6_545 75.1(7)
O3 Bi4 O5 6_546 6_555 75.1(7)
O3 Bi4 O8 6_546 6_545 119.0(8)
O5 Bi4 O5 6_545 6_555 117.6(6)
O5 Bi4 O8 6_545 6_545 74.4(7)
O5 Bi4 O8 6_555 6_545 74.4(7)
O2 Bi5 O2 . 6_546 73.9(5)
O2 Bi5 O2 . 6_556 73.9(5)
O2 Bi5 O9 . . 118.4(9)
O2 Bi5 O2 6_546 6_556 121.0(7)
O2 Bi5 O9 6_546 . 76.9(6)
O2 Bi5 O9 6_556 . 76.9(6)
O6 Bi6 O6 . 1_565 121.5(6)
O6 Bi6 O6 . 6_555 73.6(6)
O6 Bi6 O10 . . 77.7(6)
O6 Bi6 O6 1_565 6_555 73.6(6)
O6 Bi6 O10 1_565 . 77.7(6)
O6 Bi6 O10 6_555 . 118.8(9)
O5 Pb7 O8 . 1_545 71.5(7)
O5 Pb7 O8 . . 71.5(7)
O8 Pb7 O8 1_545 . 105.0(5)

loop_
_geom_bond_atom_site_label_1
_geom_bond_atom_site_label_2
_geom_bond_site_symmetry_2
_geom_bond_distance
Bi1 O1 . 2.275(9)
Bi1 O1 1_565 2.275(9)
Bi1 O4 . 2.23(2)
Bi1 O7 . 2.23(2)
Bi2 O1 1_565 2.30(2)
Bi2 O3 . 2.23(3)
Bi2 O7 . 2.248(9)
Bi2 O7 1_565 2.248(9)
Bi3 O1 . 2.35(3)
Bi3 O4 1_545 2.260(9)
Bi3 O4 . 2.260(9)
Bi3 O8 1_545 2.20(2)
Bi4 O3 6_546 2.25(3)
Bi4 O5 6_545 2.271(10)
Bi4 O5 6_555 2.271(10)
Bi4 O8 6_545 2.29(3)
Bi5 O2 . 2.22(2)
Bi5 O2 6_546 2.232(10)
Bi5 O2 6_556 2.232(10)
Bi5 O9 . 2.27(2)
Bi6 O6 . 2.227(10)
Bi6 O6 1_565 2.227(10)
Bi6 O6 6_555 2.21(2)
Bi6 O10 . 2.28(3)
Pb7 O5 . 2.26(2)
Pb7 O8 1_545 2.449(12)
Pb7 O8 . 2.449(12)
Bi7 O5 . 2.26(2)
Pb8 O5 1_556 2.30(2)
Bi8 O5 1_556 2.30(2)
Bi9 O11 . 2.31(5)

loop_
_jana_cell_twin_matrix_id
_jana_cell_twin_volume_fraction
_jana_cell_twin_matrix_1_1
_jana_cell_twin_matrix_1_2
_jana_cell_twin_matrix_1_3
_jana_cell_twin_matrix_2_1
_jana_cell_twin_matrix_2_2
_jana_cell_twin_matrix_2_3
_jana_cell_twin_matrix_3_1
_jana_cell_twin_matrix_3_2
_jana_cell_twin_matrix_3_3
1 0.723(6) 1 0 0 0 1 0 0 0 1
2 0.277(6) -1 0 0 0 -1 0 -0.6652 0 1
